data_4023043
loop_
_publ_author_name
'Zengxue Wang'
'Wen Wan'
'Haizhen Jiang'
'Jian Hao'

_publ_section_title
;
 One-Pot Cyclization of 2-Aminophenethyl Alcohols:
 A Novel and Direct Approach to the Synthesis of N-Acyl Indolines
;
_journal_name_full 'Journal of Organic Chemistry'
_journal_page_first 9364
_journal_page_last 9367
_journal_paper_doi 10.1021/jo701566v
_journal_volume 72
_journal_year 2007
_chemical_formula_sum 'C10 H8 F3 N O'
_chemical_formula_weight 215.17
_chemical_name_systematic
; 
 ? 
;
_space_group_IT_number 2
_symmetry_cell_setting triclinic
_symmetry_space_group_name_Hall '-P 1'
_symmetry_space_group_name_H-M 'P -1'
_atom_sites_solution_hydrogens geom
_atom_sites_solution_primary direct
_atom_sites_solution_secondary difmap
_audit_creation_method SHELXL-97
_cell_angle_alpha 76.478(4)
_cell_angle_beta 78.156(4)
_cell_angle_gamma 82.191(4)
_cell_formula_units_Z 2
_cell_length_a 6.5694(19)
_cell_length_b 7.825(2)
_cell_length_c 9.863(3)
_cell_measurement_reflns_used 455
_cell_measurement_temperature 273(2)
_cell_measurement_theta_max 19.304
_cell_measurement_theta_min 2.159
_cell_volume 480.4(2)
_computing_cell_refinement SAINT
_computing_data_collection SMART
_computing_data_reduction SAINT
_computing_molecular_graphics SHELXTL
_computing_publication_material SHELXTL
_computing_structure_refinement 'SHELXL-97 (Sheldrick, 1997)'
_computing_structure_solution 'SHELXS-97 (Sheldrick, 1990)'
_diffrn_ambient_temperature 273(2)
_diffrn_measured_fraction_theta_full 0.974
_diffrn_measured_fraction_theta_max 0.974
_diffrn_measurement_device_type 'CCD area detector'
_diffrn_measurement_method \w
_diffrn_radiation_monochromator graphite
_diffrn_radiation_source 'fine-focus sealed tube'
_diffrn_radiation_type MoK\a
_diffrn_radiation_wavelength 0.71073
_diffrn_reflns_av_R_equivalents 0.0247
_diffrn_reflns_av_sigmaI/netI 0.0470
_diffrn_reflns_limit_h_max 5
_diffrn_reflns_limit_h_min -7
_diffrn_reflns_limit_k_max 8
_diffrn_reflns_limit_k_min -9
_diffrn_reflns_limit_l_max 10
_diffrn_reflns_limit_l_min -11
_diffrn_reflns_number 2481
_diffrn_reflns_theta_full 25.05
_diffrn_reflns_theta_max 25.05
_diffrn_reflns_theta_min 2.16
_exptl_absorpt_coefficient_mu 0.136
_exptl_absorpt_correction_T_max 0.9932
_exptl_absorpt_correction_T_min 0.9603
_exptl_absorpt_correction_type multi-scan
_exptl_absorpt_process_details sadabs
_exptl_crystal_colour colorless
_exptl_crystal_density_diffrn 1.488
_exptl_crystal_density_method 'not measured'
_exptl_crystal_description block
_exptl_crystal_F_000 220
_exptl_crystal_size_max 0.30
_exptl_crystal_size_mid 0.20
_exptl_crystal_size_min 0.05
_refine_diff_density_max 0.161
_refine_diff_density_min -0.155
_refine_diff_density_rms 0.034
_refine_ls_extinction_coef 0.109(15)
_refine_ls_extinction_expression Fc^*^=kFc[1+0.001xFc^2^\l^3^/sin(2\q)]^-1/4^
_refine_ls_extinction_method SHELXL
_refine_ls_goodness_of_fit_ref 1.033
_refine_ls_hydrogen_treatment constr
_refine_ls_matrix_type full
_refine_ls_number_parameters 137
_refine_ls_number_reflns 1651
_refine_ls_number_restraints 0
_refine_ls_restrained_S_all 1.033
_refine_ls_R_factor_all 0.1087
_refine_ls_R_factor_gt 0.0553
_refine_ls_shift/su_max 0.001
_refine_ls_shift/su_mean 0.000
_refine_ls_structure_factor_coef Fsqd
_refine_ls_weighting_details 'calc w=1/[\s^2^(Fo^2^)+(0.0724P)^2^+0.0000P] where P=(Fo^2^+2Fc^2^)/3'
_refine_ls_weighting_scheme calc
_refine_ls_wR_factor_gt 0.1334
_refine_ls_wR_factor_ref 0.1590
_reflns_number_gt 894
_reflns_number_total 1651
_reflns_threshold_expression >2sigma(I)
_cod_data_source_file jo701566v-File001.cif
_cod_data_source_block a
_cod_depositor_comments
;
The following automatic conversions were performed:
'_symmetry_cell_setting' value 'Triclinic' changed to 'triclinic'
according to '/home/saulius/struct/CIF-dictionaries/cif_core.dic'
dictionary named 'cif_core.dic' version 2.4.1 from 2010-06-29.

Automatic conversion script
Id: cif_fix_enum 1527 2010-12-29 10:47:43Z saulius 
;
_cod_database_code 4023043

loop_
_symmetry_equiv_pos_as_xyz
'x, y, z'
'-x, -y, -z'

loop_
_atom_site_label
_atom_site_type_symbol
_atom_site_fract_x
_atom_site_fract_y
_atom_site_fract_z
_atom_site_U_iso_or_equiv
_atom_site_adp_type
_atom_site_occupancy
_atom_site_symmetry_multiplicity
_atom_site_calc_flag
_atom_site_refinement_flags
F1 F 0.4670(4) 0.7097(4) 0.0242(2) 0.1458(11) Uani 1 1 d .
F2 F 0.2700(4) 0.9439(3) 0.0420(2) 0.1328(10) Uani 1 1 d .
F3 F 0.1400(4) 0.7090(3) 0.0453(2) 0.1270(9) Uani 1 1 d .
C1 C 0.0588(5) 0.7271(3) 0.4813(3) 0.0608(8) Uani 1 1 d .
C2 C 0.1905(5) 0.6416(4) 0.5733(3) 0.0722(9) Uani 1 1 d .
H2 H 0.3238 0.5943 0.5395 0.087 Uiso 1 1 calc R
C3 C 0.1193(6) 0.6281(4) 0.7170(4) 0.0850(10) Uani 1 1 d .
H3 H 0.2056 0.5707 0.7808 0.102 Uiso 1 1 calc R
C4 C -0.0781(7) 0.6988(5) 0.7666(4) 0.0937(11) Uani 1 1 d .
H4 H -0.1235 0.6894 0.8636 0.112 Uiso 1 1 calc R
C5 C -0.2084(5) 0.7830(4) 0.6742(4) 0.0865(10) Uani 1 1 d .
H5 H -0.3419 0.8296 0.7083 0.104 Uiso 1 1 calc R
C6 C -0.1405(5) 0.7978(4) 0.5313(3) 0.0668(8) Uani 1 1 d .
C7 C -0.2496(5) 0.8841(4) 0.4105(4) 0.0836(10) Uani 1 1 d .
H7A H -0.2748 1.0106 0.4042 0.100 Uiso 1 1 calc R
H7B H -0.3821 0.8362 0.4216 0.100 Uiso 1 1 calc R
C8 C -0.1016(5) 0.8430(4) 0.2805(3) 0.0815(10) Uani 1 1 d .
H8A H -0.1597 0.7635 0.2396 0.098 Uiso 1 1 calc R
H8B H -0.0747 0.9503 0.2095 0.098 Uiso 1 1 calc R
C9 C 0.2755(6) 0.7201(4) 0.2504(3) 0.0717(9) Uani 1 1 d .
C10 C 0.2853(7) 0.7697(5) 0.0892(4) 0.0955(11) Uani 1 1 d .
N1 N 0.0931(4) 0.7586(3) 0.3310(2) 0.0622(7) Uani 1 1 d .
O1 O 0.4337(4) 0.6515(3) 0.2930(3) 0.1002(9) Uani 1 1 d .

loop_
_atom_site_aniso_label
_atom_site_aniso_U_11
_atom_site_aniso_U_22
_atom_site_aniso_U_33
_atom_site_aniso_U_23
_atom_site_aniso_U_13
_atom_site_aniso_U_12
F1 0.130(2) 0.194(3) 0.0948(17) -0.0414(16) 0.0151(15) 0.0144(17)
F2 0.157(2) 0.1158(19) 0.1040(18) 0.0073(14) -0.0018(15) -0.0242(15)
F3 0.151(2) 0.169(2) 0.0763(14) -0.0304(13) -0.0310(14) -0.0428(17)
C1 0.062(2) 0.0542(16) 0.071(2) -0.0190(14) -0.0158(16) -0.0057(14)
C2 0.068(2) 0.0731(19) 0.078(2) -0.0190(16) -0.0233(18) 0.0028(16)
C3 0.096(3) 0.088(2) 0.074(2) -0.0158(18) -0.027(2) -0.005(2)
C4 0.110(3) 0.097(3) 0.073(2) -0.023(2) -0.009(2) -0.010(2)
C5 0.077(2) 0.094(2) 0.085(3) -0.026(2) 0.000(2) -0.0033(19)
C6 0.064(2) 0.0608(18) 0.078(2) -0.0177(15) -0.0151(17) -0.0050(15)
C7 0.063(2) 0.088(2) 0.104(3) -0.033(2) -0.018(2) 0.0027(17)
C8 0.073(2) 0.086(2) 0.087(2) -0.0123(18) -0.0301(19) 0.0019(17)
C9 0.064(2) 0.080(2) 0.076(2) -0.0212(17) -0.0175(18) -0.0074(17)
C10 0.096(3) 0.105(3) 0.079(3) -0.021(2) -0.002(2) -0.008(2)
N1 0.0532(16) 0.0689(15) 0.0666(16) -0.0162(12) -0.0164(13) -0.0009(12)
O1 0.0606(15) 0.147(2) 0.0952(18) -0.0384(15) -0.0193(13) 0.0129(14)

loop_
_atom_type_symbol
_atom_type_description
_atom_type_scat_dispersion_real
_atom_type_scat_dispersion_imag
_atom_type_scat_source
C C 0.0033 0.0016 'International Tables Vol C Tables 4.2.6.8 and 6.1.1.4'
H H 0.0000 0.0000 'International Tables Vol C Tables 4.2.6.8 and 6.1.1.4'
N N 0.0061 0.0033 'International Tables Vol C Tables 4.2.6.8 and 6.1.1.4'
O O 0.0106 0.0060 'International Tables Vol C Tables 4.2.6.8 and 6.1.1.4'
F F 0.0171 0.0103 'International Tables Vol C Tables 4.2.6.8 and 6.1.1.4'

loop_
_geom_angle_atom_site_label_1
_geom_angle_atom_site_label_2
_geom_angle_atom_site_label_3
_geom_angle
C2 C1 C6 121.0(3)
C2 C1 N1 129.5(3)
C6 C1 N1 109.5(3)
C1 C2 C3 118.3(3)
C1 C2 H2 120.9
C3 C2 H2 120.9
C4 C3 C2 120.7(3)
C4 C3 H3 119.6
C2 C3 H3 119.6
C5 C4 C3 120.6(3)
C5 C4 H4 119.7
C3 C4 H4 119.7
C6 C5 C4 119.6(3)
C6 C5 H5 120.2
C4 C5 H5 120.2
C5 C6 C1 119.8(3)
C5 C6 C7 129.8(3)
C1 C6 C7 110.4(3)
C6 C7 C8 104.7(2)
C6 C7 H7A 110.8
C8 C7 H7A 110.8
C6 C7 H7B 110.8
C8 C7 H7B 110.8
H7A C7 H7B 108.9
N1 C8 C7 105.4(2)
N1 C8 H8A 110.7
C7 C8 H8A 110.7
N1 C8 H8B 110.7
C7 C8 H8B 110.7
H8A C8 H8B 108.8
O1 C9 N1 125.9(3)
O1 C9 C10 117.3(3)
N1 C9 C10 116.7(3)
F3 C10 F1 107.5(3)
F3 C10 F2 106.9(4)
F1 C10 F2 106.2(3)
F3 C10 C9 114.4(3)
F1 C10 C9 110.0(3)
F2 C10 C9 111.4(3)
C9 N1 C1 124.1(3)
C9 N1 C8 126.5(3)
C1 N1 C8 109.4(2)

loop_
_geom_bond_atom_site_label_1
_geom_bond_atom_site_label_2
_geom_bond_distance
F1 C10 1.315(4)
F2 C10 1.331(4)
F3 C10 1.309(4)
C1 C2 1.379(4)
C1 C6 1.389(4)
C1 N1 1.420(4)
C2 C3 1.382(4)
C2 H2 0.9300
C3 C4 1.378(4)
C3 H3 0.9300
C4 C5 1.373(5)
C4 H4 0.9300
C5 C6 1.371(4)
C5 H5 0.9300
C6 C7 1.493(4)
C7 C8 1.514(4)
C7 H7A 0.9700
C7 H7B 0.9700
C8 N1 1.483(3)
C8 H8A 0.9700
C8 H8B 0.9700
C9 O1 1.211(3)
C9 N1 1.334(4)
C9 C10 1.536(5)

loop_
_cod_related_entry_id
_cod_related_entry_database
_cod_related_entry_code
1 ChemSpider 3606526
